data_2004838
loop_
_publ_author_name
'Hussain, Z.'
'Fleming, F. F.'
'Norman, R. E.'
'Chang, S.-C.'

_publ_contact_author
;
Richard E. Norman
Department of Chemistry and Biochemistry
Duquesne University
Pittsburgh
PA 15282
USA
;
_publ_section_title
(9<i>S</i>,9a<i>R</i>)-1,3,4,6,7,8,9,9a-Octahydro-2<i>H</i>-quinolizine-1-spiro-2'-(1',3'-dithiane)-9-carbonitrile
_journal_issue 5
_journal_name_full 'Acta Crystallographica Section C'
_journal_page_first 1296
_journal_page_last 1298
_journal_paper_doi 10.1107/S0108270195014016
_journal_volume 52
_journal_year 1996
_chemical_formula_moiety 'C13 H20 N2 S2 '
_chemical_formula_sum 'C13 H20 N2 S2'
_chemical_formula_weight 268.43
_space_group_IT_number 19
_symmetry_cell_setting orthorhombic
_symmetry_space_group_name_Hall 'P 2ac 2ab'
_symmetry_space_group_name_H-M 'P 21 21 21'
_audit_creation_method 'from TEXRAY.INF file'
_cell_angle_alpha 90
_cell_angle_beta 90
_cell_angle_gamma 90
_cell_formula_units_Z 4
_cell_length_a 8.3660(10)
_cell_length_b 23.193(2)
_cell_length_c 6.8540(10)
_cell_measurement_reflns_used 20
_cell_measurement_temperature 294.2
_cell_measurement_theta_max 20.36
_cell_measurement_theta_min 15.0
_cell_volume 1329.9(3)
_computing_cell_refinement 'MSC/AFC Diffractometer Control Software'
_computing_data_collection
; MSC/AFC Diffractometer Control Software (Molecular Structure Corporation,
1988)
;
_computing_data_reduction 'TEXSAN (Molecular Structure Corporation, 1985)'
_computing_publication_material TEXSAN
_computing_structure_refinement TEXSAN
_computing_structure_solution 'SIR93 (Altomare et al., 1994)'
_diffrn_ambient_temperature 294.2
_diffrn_measurement_device AFC7R
_diffrn_measurement_method '\w/2\q scans'
_diffrn_radiation_monochromator graphite
_diffrn_radiation_source 'X-ray tube'
_diffrn_radiation_type MoK\a
_diffrn_radiation_wavelength 0.7107
_diffrn_reflns_av_R_equivalents 0.00
_diffrn_reflns_limit_h_max 10
_diffrn_reflns_limit_h_min 0
_diffrn_reflns_limit_k_max 30
_diffrn_reflns_limit_k_min 0
_diffrn_reflns_limit_l_max 8
_diffrn_reflns_limit_l_min 0
_diffrn_reflns_number 1801
_diffrn_reflns_theta_max 27.50
_diffrn_reflns_theta_min 1.75
_diffrn_standards_decay_% -0.68
_diffrn_standards_interval_count 150
_diffrn_standards_number 3
_exptl_absorpt_coefficient_mu 0.365
_exptl_absorpt_correction_T_max 0.995
_exptl_absorpt_correction_T_min 0.905
_exptl_absorpt_correction_type 'empirical, \y scan (TEXSAN: Molecular Structure Corporation, 1985)'
_exptl_absorpt_process_details 'psi-scan (MSC)'
_exptl_crystal_colour 'light yellow'
_exptl_crystal_density_diffrn 1.340
_exptl_crystal_description 'rectangular prism'
_exptl_crystal_F_000 576.00
_exptl_crystal_size_max 0.70
_exptl_crystal_size_mid 0.50
_exptl_crystal_size_min 0.20
_refine_diff_density_max 0.17
_refine_diff_density_min -0.23
_refine_ls_abs_structure_details 'see experimental'
_refine_ls_extinction_coef 5.76226
_refine_ls_extinction_method 'Zachariasen (1968) type 2, Gaussian isotropic'
_refine_ls_goodness_of_fit_obs 1.646
_refine_ls_hydrogen_treatment noref
_refine_ls_matrix_type full
_refine_ls_number_parameters 155
_refine_ls_number_reflns 1469
_refine_ls_number_restraints 0
_refine_ls_R_factor_obs 0.0316
_refine_ls_shift/esd_max 0.0050
_refine_ls_structure_factor_coef F
_refine_ls_weighting_scheme
;calc w = 4F^2^/\s^2^(F^2^);
\s^2^(F^2^) = S^2^(C + R^2^B) + (0.040F^2^)^2^/Lp^2^ where S = scan rate, C =
total integrated peak count, R = ratio of scan to background counting times,
B = total background count, Lp = Lorentz-polarization factor
;
_refine_ls_wR_factor_obs 0.0278
_reflns_number_observed 1469
_reflns_number_total 1801
_reflns_observed_criterion I>3.00\s(I)
_cod_data_source_file bk1172.cif
_cod_data_source_block a
_cod_original_cell_volume 1330.0(3)
_cod_original_sg_symbol_H-M 'P 21 21 21 '
_cod_original_formula_sum 'C13 H20 N2 S2 '
_cod_database_code 2004838

loop_
_symmetry_equiv_pos_as_xyz
'   +x,   +y,   +z'
'1/2-x,   -y,1/2+z'
'1/2+x,1/2-y,   -z'
'   -x,1/2+y,1/2-z'

loop_
_atom_site_aniso_label
_atom_site_aniso_U_11
_atom_site_aniso_U_22
_atom_site_aniso_U_33
_atom_site_aniso_U_12
_atom_site_aniso_U_13
_atom_site_aniso_U_23
S1 0.0388(4) 0.0692(6) 0.0275(4) 0.0072(4) -0.0012(3) 0.0012(4)
S2 0.0449(4) 0.0406(4) 0.0562(5) 0.0092(4) 0.0076(5) 0.0075(4)
N1 0.046(2) 0.075(2) 0.044(2) 0.000(2) -0.0070(10) -0.002(2)
N2 0.0400(10) 0.0320(10) 0.0320(10) 0.0030(10) 0.0000(10) -0.0040(10)
C1 0.032(2) 0.041(2) 0.040(2) -0.0050(10) 0.0010(10) -0.0070(10)
C2 0.0360(10) 0.0350(10) 0.033(2) 0.0000(10) -0.0010(10) 0.0020(10)
C3 0.037(2) 0.055(2) 0.037(2) -0.0040(10) 0.006(2) 0.002(2)
C4 0.039(2) 0.056(2) 0.045(2) 0.008(2) 0.007(2) -0.006(2)
C5 0.050(2) 0.047(2) 0.040(2) 0.006(2) 0.002(2) -0.012(2)
C6 0.053(2) 0.038(2) 0.046(2) -0.0060(10) -0.002(2) -0.0060(10)
C7 0.048(2) 0.048(2) 0.049(2) -0.0130(10) -0.001(2) -0.003(2)
C8 0.034(2) 0.052(2) 0.035(2) -0.0030(10) -0.0030(10) -0.003(2)
C9 0.0330(10) 0.036(2) 0.0260(10) 0.0030(10) -0.0030(10) 0.0020(10)
C10 0.0320(10) 0.0370(10) 0.0240(10) 0.0010(10) -0.0020(10) 0.0000(10)
C11 0.045(2) 0.092(3) 0.030(2) 0.001(2) 0.005(2) -0.006(2)
C12 0.047(2) 0.077(3) 0.065(2) 0.006(2) 0.011(2) -0.032(2)
C13 0.044(2) 0.042(2) 0.076(3) 0.0110(10) 0.010(2) -0.005(2)

loop_
_atom_site_label
_atom_site_fract_x
_atom_site_fract_y
_atom_site_fract_z
_atom_site_U_iso_or_equiv
_atom_site_thermal_displace_type
_atom_site_calc_flag
_atom_site_calc_attached_atom
S1 -.02476(9) -0.37730(4) -0.53020(10) .0452(2) Uani d .
S2 -0.11465(10) -0.29252(3) -0.84650(10) .0472(2) Uani d .
N1 .3801(3) -0.37230(10) -0.5487(4) .0549(8) Uani d .
N2 .1125(3) -0.44508(9) -0.9235(3) .0348(6) Uani d .
C1 .3046(3) -0.36310(10) -0.6839(4) .0376(8) Uani d .
C2 .2303(3) -0.34890(10) -0.8729(4) .0344(7) Uani d .
C3 .3569(3) -0.36080(10) -01.0302(4) .0429(8) Uani d .
C4 .3908(4) -0.42480(10) -01.0397(5) .0466(9) Uani d .
C5 .2366(4) -0.45760(10) -01.0713(5) .0458(9) Uani d .
C6 -.0271(4) -0.47970(10) -0.9767(5) .0458(9) Uani d .
C7 -0.1671(4) -0.46940(10) -0.8436(5) .0482(9) Uani d .
C8 -0.2133(3) -0.40650(10) -0.8471(5) .0401(8) Uani d .
C9 -.0713(3) -0.36820(10) -0.7904(4) .0318(7) Uani d .
C10 .0768(3) -0.38320(10) -0.9180(4) .0311(7) Uani d .
C11 -0.2047(4) -0.3484(2) -0.4201(5) .0550(10) Uani d .
C12 -0.2412(4) -0.2867(2) -0.4690(6) .0630(10) Uani d .
C13 -0.2799(4) -0.27720(10) -0.6827(6) .0540(10) Uani d .
H1 .2052 -0.3087 -0.8758 .0434 Uiso calc C2
H2 .4516 -0.3404 -01.0029 .0516 Uiso calc C3
H3 .3170 -0.3493 -01.1556 .0516 Uiso calc C3
H4 .4392 -0.4378 -0.9172 .0561 Uiso calc C4
H5 .4678 -0.4339 -01.1404 .0561 Uiso calc C4
H6 .2573 -0.4991 -01.0727 .0562 Uiso calc C5
H7 .1961 -0.4482 -01.1994 .0562 Uiso calc C5
H8 -0.0032 -0.5198 -0.9818 .0574 Uiso calc C6
H9 -0.0631 -0.4690 -01.1094 .0574 Uiso calc C6
H10 -0.1375 -0.4806 -0.7136 .0575 Uiso calc C7
H11 -0.2572 -0.4943 -0.8802 .0575 Uiso calc C7
H12 -0.3048 -0.3998 -0.7617 .0495 Uiso calc C8
H13 -0.2523 -0.3967 -0.9785 .0495 Uiso calc C8
H14 .0475 -0.3737 -01.0520 .0382 Uiso calc C10
H15 -0.1976 -0.3545 -0.2787 .0655 Uiso calc C11
H16 -0.2950 -0.3733 -0.4605 .0655 Uiso calc C11
H17 -0.1498 -0.2641 -0.4344 .0758 Uiso calc C12
H18 -0.3293 -0.2734 -0.3875 .0758 Uiso calc C12
H19 -0.3158 -0.2380 -0.7046 .0657 Uiso calc C13
H20 -0.3708 -0.3017 -0.7193 .0657 Uiso calc C13

loop_
_atom_type_symbol
_atom_type_scat_dispersion_real
_atom_type_scat_dispersion_imag
_atom_type_scat_source
C 0.003 0.002 'International Tables'
H 0.000 0.000 'International Tables'
S 0.125 0.123 'International Tables'
N 0.006 0.003 'International Tables'

loop_
_geom_angle_atom_site_label_1
_geom_angle_atom_site_label_2
_geom_angle_atom_site_label_3
_geom_angle
_geom_angle_publ_flag
C9 S1 C11 100.70(10) yes
C9 S2 C13 102.00(10) yes
C5 N2 C6 106.4(2) yes
C5 N2 C10 110.6(2) yes
C6 N2 C10 112.3(2) yes
N1 C1 C2 171.3(3) yes
C1 C2 C3 106.6(2) yes
C1 C2 C10 114.3(2) yes
C3 C2 C10 109.9(2) yes
C2 C3 C4 109.6(2) yes
C3 C4 C5 109.9(2) yes
N2 C5 C4 113.6(2) yes
N2 C6 C7 112.5(2) yes
C6 C7 C8 110.1(3) yes
C7 C8 C9 110.9(2) yes
S1 C9 S2 110.80(10) yes
S1 C9 C8 110.1(2) yes
S1 C9 C10 110.5(2) yes
S2 C9 C8 110.4(2) yes
S2 C9 C10 104.7(2) yes
C8 C9 C10 110.2(2) yes
N2 C10 C2 109.9(2) yes
N2 C10 C9 113.3(2) yes
C2 C10 C9 115.7(2) yes
S1 C11 C12 115.4(2) yes
C11 C12 C13 113.4(3) yes
S2 C13 C12 114.0(2) yes

loop_
_geom_bond_atom_site_label_1
_geom_bond_atom_site_label_2
_geom_bond_distance
_geom_bond_publ_flag
S1 C9 1.838(3) yes
S1 C11 1.813(3) yes
S2 C9 1.833(3) yes
S2 C13 1.816(3) yes
N1 C1 1.142(4) yes
N2 C5 1.480(4) yes
N2 C6 1.463(3) yes
N2 C10 1.466(3) yes
C1 C2 1.474(4) yes
C2 C3 1.536(4) yes
C2 C10 1.543(4) yes
C3 C4 1.512(4) yes
C4 C5 1.513(4) yes
C6 C7 1.504(4) yes
C7 C8 1.510(4) yes
C8 C9 1.534(4) yes
C9 C10 1.556(4) yes
C11 C12 1.502(5) yes
C12 C13 1.517(5) yes
